data_7159047
loop_
_publ_author_name
'Obydennov, Dmitrii L.'
'Simbirtseva, Alena E.'
'Shirinkin, Alexander S.'
'Kornev, Mikhail Y.'
'Sosnovskikh, Vyacheslav Y.'

_publ_section_title
;
 A novel strategy for the functionalization and design of
 4-methylene-4<i>H</i>-pyran merocyanines <i>via</i> enamination and
 1,8-conjugate addition.
;
_journal_issue 3
_journal_name_full 'Organic &amp; biomolecular chemistry'
_journal_page_first 600
_journal_page_last 620
_journal_paper_doi 10.1039/d2ob01862d
_journal_volume 21
_journal_year 2023
_chemical_formula_moiety 'C13 H13 N3 O'
_chemical_formula_sum 'C13 H13 N3 O'
_chemical_formula_weight 227.26
_space_group_crystal_system monoclinic
_space_group_IT_number 14
_space_group_name_Hall '-P 2ybc'
_space_group_name_H-M_alt 'P 1 21/c 1'
_atom_sites_solution_hydrogens mixed
_atom_sites_solution_primary dual
_audit_creation_date 2022-03-22
_audit_creation_method
;
Olex2 1.3
(compiled 2020.11.12 svn.r5f609507 for OlexSys, GUI svn.r6408)
;
_audit_update_record
;
2022-08-10 deposited with the CCDC.	2022-12-14 downloaded from the CCDC.
;
_cell_angle_alpha 90
_cell_angle_beta 96.260(8)
_cell_angle_gamma 90
_cell_formula_units_Z 4
_cell_length_a 9.3597(8)
_cell_length_b 18.0931(15)
_cell_length_c 7.4440(8)
_cell_measurement_reflns_used 1963
_cell_measurement_temperature 295(2)
_cell_measurement_theta_max 26.4110
_cell_measurement_theta_min 4.0280
_cell_volume 1253.1(2)
_computing_cell_refinement 'CrysAlisPro 1.171.41.123a (Rigaku OD, 2022)'
_computing_data_collection 'CrysAlisPro 1.171.41.123a (Rigaku OD, 2022)'
_computing_data_reduction 'CrysAlisPro 1.171.41.123a (Rigaku OD, 2022)'
_computing_molecular_graphics 'Olex2 1.3 (Dolomanov et al., 2009)'
_computing_publication_material 'Olex2 1.3 (Dolomanov et al., 2009)'
_computing_structure_refinement 'SHELXL 2018/3 (Sheldrick, 2015)'
_computing_structure_solution 'SHELXT 2018/2 (Sheldrick, 2018)'
_diffrn_ambient_temperature 295(2)
_diffrn_detector 'CCD plate'
_diffrn_detector_area_resol_mean 16.5253
_diffrn_detector_type Sapphire3
_diffrn_measured_fraction_theta_full 0.991
_diffrn_measured_fraction_theta_max 0.884
_diffrn_measurement_details
;
List of Runs (angles in degrees, time in seconds):

  # Type    Start    End  Width  t~exp~   \w     \q     \k     \f   Frames
#--------------------------------------------------------------------------
  1  \w     33.00  67.00   1.00   30.00    --   21.45  25.00  60.00   34
  2  \w    -50.00  52.00   1.00   30.00    --   21.45 -25.00-103.00  102
  3  \w    -26.00  -1.00   1.00   30.00    --  -23.01  25.00  60.00   25
  4  \w    -73.00 -47.00   1.00   30.00    --  -23.01 -25.00-103.00   26
  5  \w     40.00  95.00   1.00   30.00    --   21.45 178.00-120.00   55
  6  \w    -91.00 -37.00   1.00   30.00    --  -23.01 -57.00-150.00   54
;
_diffrn_measurement_device 'four-circle diffractometer'
_diffrn_measurement_device_type 'Xcalibur, Sapphire3'
_diffrn_measurement_method '\w scans'
_diffrn_orient_matrix_type 'CrysAlisPro convention (1999,Acta A55,543-557)'
_diffrn_orient_matrix_UB_11 -0.0604768000
_diffrn_orient_matrix_UB_12 -0.0121611000
_diffrn_orient_matrix_UB_13 0.0417423000
_diffrn_orient_matrix_UB_21 0.0390521000
_diffrn_orient_matrix_UB_22 0.0049028000
_diffrn_orient_matrix_UB_23 0.0862844000
_diffrn_orient_matrix_UB_31 -0.0251487000
_diffrn_orient_matrix_UB_32 0.0369192000
_diffrn_orient_matrix_UB_33 0.0022818000
_diffrn_radiation_monochromator graphite
_diffrn_radiation_probe x-ray
_diffrn_radiation_type 'Mo K\a'
_diffrn_radiation_wavelength 0.71073
_diffrn_reflns_av_R_equivalents 0.0464
_diffrn_reflns_av_unetI/netI 0.0500
_diffrn_reflns_Laue_measured_fraction_full 0.991
_diffrn_reflns_Laue_measured_fraction_max 0.884
_diffrn_reflns_limit_h_max 11
_diffrn_reflns_limit_h_min -12
_diffrn_reflns_limit_k_max 24
_diffrn_reflns_limit_k_min -23
_diffrn_reflns_limit_l_max 10
_diffrn_reflns_limit_l_min -9
_diffrn_reflns_number 7993
_diffrn_reflns_point_group_measured_fraction_full 0.991
_diffrn_reflns_point_group_measured_fraction_max 0.884
_diffrn_reflns_theta_full 25.242
_diffrn_reflns_theta_max 30.472
_diffrn_reflns_theta_min 3.868
_diffrn_source 'fine-focus sealed X-ray tube'
_diffrn_source_type 'Enhance (Mo) X-ray Source'
_exptl_absorpt_coefficient_mu 0.079
_exptl_absorpt_correction_T_max 1.00000
_exptl_absorpt_correction_T_min 0.67714
_exptl_absorpt_correction_type multi-scan
_exptl_absorpt_process_details
;
CrysAlisPro 1.171.41.123a (Rigaku Oxford Diffraction, 2022)
Empirical absorption correction using spherical harmonics,
implemented in SCALE3 ABSPACK scaling algorithm.
;
_exptl_crystal_colour 'greenish brown'
_exptl_crystal_colour_modifier green
_exptl_crystal_colour_primary brown
_exptl_crystal_density_diffrn 1.205
_exptl_crystal_description block
_exptl_crystal_F_000 480
_exptl_crystal_size_max 0.49
_exptl_crystal_size_mid 0.33
_exptl_crystal_size_min 0.27
_refine_diff_density_max 0.272
_refine_diff_density_min -0.196
_refine_diff_density_rms 0.051
_refine_ls_extinction_coef 0.004(3)
_refine_ls_extinction_expression Fc^*^=kFc[1+0.001xFc^2^\l^3^/sin(2\q)]^-1/4^
_refine_ls_extinction_method 'SHELXL-2018/3 (Sheldrick 2018)'
_refine_ls_goodness_of_fit_ref 1.022
_refine_ls_hydrogen_treatment mixed
_refine_ls_matrix_type full
_refine_ls_number_parameters 174
_refine_ls_number_reflns 3371
_refine_ls_number_restraints 0
_refine_ls_restrained_S_all 1.022
_refine_ls_R_factor_all 0.1391
_refine_ls_R_factor_gt 0.0694
_refine_ls_shift/su_max 0.000
_refine_ls_shift/su_mean 0.000
_refine_ls_structure_factor_coef Fsqd
_refine_ls_weighting_details 'w=1/[\s^2^(Fo^2^)+(0.1100P)^2^+0.0250P] where P=(Fo^2^+2Fc^2^)/3'
_refine_ls_weighting_scheme calc
_refine_ls_wR_factor_gt 0.1681
_refine_ls_wR_factor_ref 0.2367
_reflns_Friedel_coverage 0.000
_reflns_number_gt 1608
_reflns_number_total 3371
_reflns_threshold_expression 'I > 2\s(I)'
_cod_data_source_file d2ob01862d2.cif
_cod_data_source_block exp_22
_cod_depositor_comments 'Adding full bibliography for 7159047.cif.'
_cod_database_code 7159047
_shelx_shelxl_version_number 2018/3
_shelx_space_group_comment
;
The symmetry employed for this shelxl refinement is uniquely defined
by the following loop, which should always be used as a source of
symmetry information in preference to the above space-group names.
They are only intended as comments.
;
_shelx_estimated_absorpt_t_max 0.979
_shelx_estimated_absorpt_t_min 0.962
_reflns_odcompleteness_completeness 98.23
_reflns_odcompleteness_iscentric 1
_reflns_odcompleteness_theta 28.22
_olex2_refinement_description
;
1. Fixed Uiso
 At 1.5 times of:
  All C(H,H,H) groups
2.a Idealised Me refined as rotating group:
 C1(H1A,H1B,H1C), C10(H10A,H10B,H10C), C9(H9A,H9B,H9C)
;
_olex2_submission_special_instructions 'No special instructions were received'
_oxdiff_exptl_absorpt_empirical_details
;
Empirical correction (ABSPACK) includes:
- Absorption correction using spherical harmonics
- Frame scaling
;
_oxdiff_exptl_absorpt_empirical_full_max 1.379
_oxdiff_exptl_absorpt_empirical_full_min 0.818

loop_
_space_group_symop_operation_xyz
'x, y, z'
'-x, y+1/2, -z+1/2'
'-x, -y, -z'
'x, -y-1/2, z-1/2'

loop_
_atom_site_label
_atom_site_type_symbol
_atom_site_fract_x
_atom_site_fract_y
_atom_site_fract_z
_atom_site_U_iso_or_equiv
_atom_site_adp_type
_atom_site_occupancy
_atom_site_site_symmetry_order
_atom_site_calc_flag
_atom_site_refinement_flags_posn
_atom_site_refinement_flags_adp
_atom_site_refinement_flags_occupancy
_atom_site_disorder_assembly
_atom_site_disorder_group
O1 O 0.62931(16) 0.30147(8) 0.6988(2) 0.0589(5) Uani 1 1 d . . . . .
N1 N 0.9106(2) 0.14434(11) 0.5807(3) 0.0702(6) Uani 1 1 d . . . . .
C2 C 0.5302(2) 0.34857(13) 0.7555(3) 0.0552(6) Uani 1 1 d . . . . .
C5 C 0.7668(3) 0.40318(13) 0.6154(3) 0.0558(6) Uani 1 1 d . . . . .
C6 C 0.7503(2) 0.32875(13) 0.6328(3) 0.0542(6) Uani 1 1 d . . . . .
C4 C 0.6648(2) 0.45347(12) 0.6671(3) 0.0537(6) Uani 1 1 d . . . . .
C3 C 0.5450(2) 0.42148(14) 0.7438(3) 0.0566(6) Uani 1 1 d . . . . .
C8 C 0.8248(3) 0.20098(13) 0.6136(3) 0.0600(6) Uani 1 1 d . . . . .
C7 C 0.8486(3) 0.27368(13) 0.5890(3) 0.0587(6) Uani 1 1 d . . . . .
C11 C 0.6753(3) 0.53011(13) 0.6457(3) 0.0589(6) Uani 1 1 d . . . . .
N2 N 0.4906(3) 0.61751(13) 0.7622(4) 0.0886(8) Uani 1 1 d . . . . .
C12 C 0.5743(3) 0.57874(13) 0.7090(4) 0.0637(6) Uani 1 1 d . . . . .
C1 C 0.4096(3) 0.30766(13) 0.8238(4) 0.0735(8) Uani 1 1 d . . . . .
H1A H 0.360631 0.278946 0.727525 0.110 Uiso 1 1 calc R U . . .
H1B H 0.343632 0.342175 0.867605 0.110 Uiso 1 1 calc R U . . .
H1C H 0.446558 0.275433 0.920258 0.110 Uiso 1 1 calc R U . . .
C13 C 0.7842(3) 0.56224(13) 0.5529(4) 0.0673(7) Uani 1 1 d . . . . .
N3 N 0.8709(3) 0.58852(15) 0.4753(4) 0.1014(10) Uani 1 1 d . . . . .
C10 C 0.8700(3) 0.06905(14) 0.6138(4) 0.0811(9) Uani 1 1 d . . . . .
H10A H 0.938306 0.047642 0.704552 0.122 Uiso 1 1 calc R U . . .
H10B H 0.868338 0.041033 0.504053 0.122 Uiso 1 1 calc R U . . .
H10C H 0.776205 0.068385 0.654734 0.122 Uiso 1 1 calc R U . . .
C9 C 1.0492(3) 0.15612(17) 0.5138(5) 0.0881(9) Uani 1 1 d . . . . .
H9A H 1.035664 0.182704 0.401650 0.132 Uiso 1 1 calc R U . . .
H9B H 1.093175 0.109237 0.494959 0.132 Uiso 1 1 calc R U . . .
H9C H 1.110105 0.184199 0.600750 0.132 Uiso 1 1 calc R U . . .
H5 H 0.855(3) 0.4195(12) 0.565(3) 0.059(6) Uiso 1 1 d . . . . .
H8 H 0.732(3) 0.1831(12) 0.656(3) 0.062(7) Uiso 1 1 d . . . . .
H3 H 0.474(3) 0.4511(12) 0.789(3) 0.067(7) Uiso 1 1 d . . . . .
H7 H 0.935(3) 0.2920(13) 0.534(4) 0.082(8) Uiso 1 1 d . . . . .

loop_
_atom_site_aniso_label
_atom_site_aniso_U_11
_atom_site_aniso_U_22
_atom_site_aniso_U_33
_atom_site_aniso_U_23
_atom_site_aniso_U_13
_atom_site_aniso_U_12
O1 0.0512(9) 0.0588(9) 0.0694(11) 0.0012(7) 0.0191(7) -0.0002(7)
N1 0.0639(13) 0.0688(14) 0.0802(15) -0.0012(11) 0.0183(10) 0.0116(10)
C2 0.0493(12) 0.0607(15) 0.0574(14) -0.0024(10) 0.0138(9) 0.0025(9)
C5 0.0457(12) 0.0628(15) 0.0605(14) 0.0036(10) 0.0132(10) -0.0007(9)
C6 0.0488(12) 0.0602(14) 0.0547(13) 0.0041(10) 0.0105(9) -0.0018(9)
C4 0.0495(12) 0.0611(14) 0.0505(12) -0.0008(10) 0.0053(9) -0.0011(9)
C3 0.0484(13) 0.0636(15) 0.0597(14) -0.0014(11) 0.0139(10) 0.0046(10)
C8 0.0529(14) 0.0659(16) 0.0625(15) -0.0042(11) 0.0116(10) 0.0068(11)
C7 0.0524(14) 0.0621(15) 0.0636(15) -0.0013(11) 0.0153(11) 0.0045(10)
C11 0.0520(13) 0.0572(14) 0.0678(15) 0.0028(11) 0.0077(10) 0.0008(10)
N2 0.0876(19) 0.0748(16) 0.106(2) -0.0151(13) 0.0236(15) 0.0113(12)
C12 0.0638(16) 0.0554(14) 0.0719(17) -0.0026(12) 0.0080(11) -0.0031(11)
C1 0.0618(16) 0.0727(17) 0.091(2) 0.0029(14) 0.0286(13) -0.0053(12)
C13 0.0573(15) 0.0607(15) 0.0841(18) 0.0093(12) 0.0081(12) -0.0001(11)
N3 0.0698(18) 0.0953(19) 0.143(3) 0.0299(16) 0.0315(17) -0.0059(13)
C10 0.085(2) 0.0627(18) 0.095(2) -0.0008(14) 0.0081(16) 0.0127(13)
C9 0.0672(19) 0.097(2) 0.104(2) 0.0111(17) 0.0277(16) 0.0214(15)

loop_
_atom_type_symbol
_atom_type_description
_atom_type_scat_dispersion_real
_atom_type_scat_dispersion_imag
_atom_type_scat_source
C C 0.0033 0.0016 'International Tables Vol C Tables 4.2.6.8 and 6.1.1.4'
H H 0.0000 0.0000 'International Tables Vol C Tables 4.2.6.8 and 6.1.1.4'
N N 0.0061 0.0033 'International Tables Vol C Tables 4.2.6.8 and 6.1.1.4'
O O 0.0106 0.0060 'International Tables Vol C Tables 4.2.6.8 and 6.1.1.4'

loop_
_geom_angle_atom_site_label_1
_geom_angle_atom_site_label_2
_geom_angle_atom_site_label_3
_geom_angle
_geom_angle_site_symmetry_1
_geom_angle_site_symmetry_3
_geom_angle_publ_flag
C2 O1 C6 120.15(18) . . ?
C8 N1 C10 121.1(2) . . ?
C8 N1 C9 121.6(2) . . ?
C10 N1 C9 117.3(2) . . ?
O1 C2 C1 111.31(19) . . ?
C3 C2 O1 121.5(2) . . ?
C3 C2 C1 127.2(2) . . ?
C6 C5 C4 121.8(2) . . ?
C6 C5 H5 116.0(13) . . ?
C4 C5 H5 122.1(13) . . ?
O1 C6 C7 114.3(2) . . ?
C5 C6 O1 119.7(2) . . ?
C5 C6 C7 126.1(2) . . ?
C5 C4 C3 115.6(2) . . ?
C11 C4 C5 123.6(2) . . ?
C11 C4 C3 120.8(2) . . ?
C2 C3 C4 121.1(2) . . ?
C2 C3 H3 117.3(15) . . ?
C4 C3 H3 121.5(15) . . ?
N1 C8 C7 127.5(2) . . ?
N1 C8 H8 111.5(13) . . ?
C7 C8 H8 121.0(13) . . ?
C6 C7 H7 115.8(14) . . ?
C8 C7 C6 122.2(2) . . ?
C8 C7 H7 122.0(14) . . ?
C4 C11 C12 121.5(2) . . ?
C4 C11 C13 121.7(2) . . ?
C12 C11 C13 116.8(2) . . ?
N2 C12 C11 178.8(3) . . ?
C2 C1 H1A 109.5 . . ?
C2 C1 H1B 109.5 . . ?
C2 C1 H1C 109.5 . . ?
H1A C1 H1B 109.5 . . ?
H1A C1 H1C 109.5 . . ?
H1B C1 H1C 109.5 . . ?
N3 C13 C11 178.9(3) . . ?
N1 C10 H10A 109.5 . . ?
N1 C10 H10B 109.5 . . ?
N1 C10 H10C 109.5 . . ?
H10A C10 H10B 109.5 . . ?
H10A C10 H10C 109.5 . . ?
H10B C10 H10C 109.5 . . ?
N1 C9 H9A 109.5 . . ?
N1 C9 H9B 109.5 . . ?
N1 C9 H9C 109.5 . . ?
H9A C9 H9B 109.5 . . ?
H9A C9 H9C 109.5 . . ?
H9B C9 H9C 109.5 . . ?

loop_
_geom_bond_atom_site_label_1
_geom_bond_atom_site_label_2
_geom_bond_distance
_geom_bond_site_symmetry_2
_geom_bond_publ_flag
O1 C2 1.360(3) . ?
O1 C6 1.374(3) . ?
N1 C8 1.341(3) . ?
N1 C10 1.443(3) . ?
N1 C9 1.455(4) . ?
C2 C3 1.330(3) . ?
C2 C1 1.485(3) . ?
C5 C6 1.363(3) . ?
C5 C4 1.403(3) . ?
C5 H5 0.99(2) . ?
C6 C7 1.419(3) . ?
C4 C3 1.435(3) . ?
C4 C11 1.400(3) . ?
C3 H3 0.94(2) . ?
C8 C7 1.350(3) . ?
C8 H8 1.01(3) . ?
C7 H7 1.00(3) . ?
C11 C12 1.410(3) . ?
C11 C13 1.417(3) . ?
N2 C12 1.153(3) . ?
C1 H1A 0.9600 . ?
C1 H1B 0.9600 . ?
C1 H1C 0.9600 . ?
C13 N3 1.149(3) . ?
C10 H10A 0.9600 . ?
C10 H10B 0.9600 . ?
C10 H10C 0.9600 . ?
C9 H9A 0.9600 . ?
C9 H9B 0.9600 . ?
C9 H9C 0.9600 . ?

loop_
_geom_torsion_atom_site_label_1
_geom_torsion_atom_site_label_2
_geom_torsion_atom_site_label_3
_geom_torsion_atom_site_label_4
_geom_torsion
_geom_torsion_site_symmetry_1
_geom_torsion_site_symmetry_2
_geom_torsion_site_symmetry_3
_geom_torsion_site_symmetry_4
_geom_torsion_publ_flag
O1 C2 C3 C4 1.3(4) . . . . ?
O1 C6 C7 C8 -1.0(3) . . . . ?
N1 C8 C7 C6 -178.6(2) . . . . ?
C2 O1 C6 C5 -3.5(3) . . . . ?
C2 O1 C6 C7 176.30(19) . . . . ?
C5 C6 C7 C8 178.8(2) . . . . ?
C5 C4 C3 C2 -3.1(3) . . . . ?
C5 C4 C11 C12 -176.4(2) . . . . ?
C5 C4 C11 C13 6.3(4) . . . . ?
C6 O1 C2 C3 2.1(3) . . . . ?
C6 O1 C2 C1 -179.2(2) . . . . ?
C6 C5 C4 C3 1.7(3) . . . . ?
C6 C5 C4 C11 -177.7(2) . . . . ?
C4 C5 C6 O1 1.5(3) . . . . ?
C4 C5 C6 C7 -178.2(2) . . . . ?
C3 C4 C11 C12 4.2(4) . . . . ?
C3 C4 C11 C13 -173.1(2) . . . . ?
C11 C4 C3 C2 176.3(2) . . . . ?
C1 C2 C3 C4 -177.2(2) . . . . ?
C10 N1 C8 C7 -179.9(3) . . . . ?
C9 N1 C8 C7 1.3(4) . . . . ?
